data_7154147
loop_
_publ_author_name
'Fuentes de Arriba, Angel L.'
'Herrero, Angel G\'omez'
'Rubio, Omayra H.'
'Monle\'on, Laura M'
'Sim\'on Rubio, Luis'
'Alc\'azar, Victoria'
'Sanz, Francisca'
'Mor\'an, Joaqu\'in R'

_publ_section_title
;
 Chiral recognition with a benzofuran receptor that mimics an oxyanion
 hole.
;
_journal_issue 2
_journal_name_full 'Organic &amp; biomolecular chemistry'
_journal_page_first 493
_journal_page_last 501
_journal_paper_doi 10.1039/c4ob01954g
_journal_volume 13
_journal_year 2015
_chemical_absolute_configuration rm
_chemical_formula_moiety 'C22 H32 Br N O6 S, C H2 Cl2'
_chemical_formula_sum 'C23 H34 Br Cl2 N O6 S'
_chemical_formula_weight 603.38
_chemical_name_systematic
; 
 ? 
;
_space_group_IT_number 2
_symmetry_cell_setting triclinic
_symmetry_space_group_name_Hall '-P 1'
_symmetry_space_group_name_H-M 'P -1'
_atom_sites_solution_hydrogens geom
_atom_sites_solution_primary direct
_atom_sites_solution_secondary difmap
_audit_creation_method SHELXL-97
_cell_angle_alpha 77.203(4)
_cell_angle_beta 73.176(4)
_cell_angle_gamma 71.420(4)
_cell_formula_units_Z 2
_cell_length_a 9.7902(6)
_cell_length_b 11.9074(7)
_cell_length_c 13.2668(7)
_cell_measurement_reflns_used 3346
_cell_measurement_temperature 298(2)
_cell_measurement_theta_max 66.60
_cell_measurement_theta_min 3.96
_cell_volume 1388.92(14)
_computing_cell_refinement 'SAINT (Bruker 2006)'
_computing_data_collection 'APEX 2 (Bruker 2006)'
_computing_data_reduction 'SAINT (Bruker 2006)'
_computing_molecular_graphics 'Mercury 2.3 (Macrae et al, 2008)'
_computing_publication_material 'Bruker SHELXTL'
_computing_structure_refinement 'SHELXL-97 (Sheldrick, 1997)'
_computing_structure_solution 'SHELXS-97 (Sheldrick, 1990)'
_diffrn_ambient_temperature 298(2)
_diffrn_measured_fraction_theta_full 0.863
_diffrn_measured_fraction_theta_max 0.863
_diffrn_measurement_device_type 'Bruker APEXII CCD area-detector'
_diffrn_measurement_method 'phi and omega scans'
_diffrn_radiation_monochromator graphite
_diffrn_radiation_source 'fine-focus sealed tube'
_diffrn_radiation_type CuK\a
_diffrn_radiation_wavelength 1.54178
_diffrn_reflns_av_R_equivalents 0.0433
_diffrn_reflns_av_sigmaI/netI 0.0618
_diffrn_reflns_limit_h_max 11
_diffrn_reflns_limit_h_min -11
_diffrn_reflns_limit_k_max 13
_diffrn_reflns_limit_k_min -14
_diffrn_reflns_limit_l_max 15
_diffrn_reflns_limit_l_min -11
_diffrn_reflns_number 7816
_diffrn_reflns_theta_full 66.78
_diffrn_reflns_theta_max 66.78
_diffrn_reflns_theta_min 3.96
_exptl_absorpt_coefficient_mu 4.800
_exptl_absorpt_correction_T_max 0.487
_exptl_absorpt_correction_T_min 0.363
_exptl_absorpt_correction_type multi-scan
_exptl_absorpt_process_details 'SADABS (Bruker, 2006)'
_exptl_crystal_colour colorless
_exptl_crystal_density_diffrn 1.443
_exptl_crystal_density_method 'not measured'
_exptl_crystal_description Prismatic
_exptl_crystal_F_000 624
_exptl_crystal_size_max 0.25
_exptl_crystal_size_mid 0.20
_exptl_crystal_size_min 0.15
_refine_diff_density_max 1.019
_refine_diff_density_min -0.737
_refine_diff_density_rms 0.110
_refine_ls_extinction_method none
_refine_ls_goodness_of_fit_ref 1.056
_refine_ls_hydrogen_treatment mixed
_refine_ls_matrix_type full
_refine_ls_number_parameters 331
_refine_ls_number_reflns 4245
_refine_ls_number_restraints 0
_refine_ls_restrained_S_all 1.056
_refine_ls_R_factor_all 0.0852
_refine_ls_R_factor_gt 0.0743
_refine_ls_shift/su_max 0.001
_refine_ls_shift/su_mean 0.000
_refine_ls_structure_factor_coef Fsqd
_refine_ls_weighting_details 'calc w=1/[\s^2^(Fo^2^)+(0.1425P)^2^+2.0041P] where P=(Fo^2^+2Fc^2^)/3'
_refine_ls_weighting_scheme calc
_refine_ls_wR_factor_gt 0.2204
_refine_ls_wR_factor_ref 0.2331
_reflns_number_gt 3493
_reflns_number_total 4245
_reflns_threshold_expression >2sigma(I)
_cod_data_source_file c4ob01954g2.cif
_cod_data_source_block 2rfin
_cod_depositor_comments
;
The following automatic conversions were performed:

'_symmetry_cell_setting' value 'Triclinic' changed to 'triclinic'
according to
/usr/data/users/saulius/crontab/automatic-downloads/rss-feeds/RSC/lib/dictionaries/cif_core.dic
dictionary named 'cif_core.dic' version 2.4.2 from 2011-04-26.

Automatic conversion script
Id: cif_fix_values 2827 2014-09-09 07:05:25Z andrius 

 Adding full bibliography for 7154147--7154148.cif.
;
_cod_original_sg_symbol_Hall -P1
_cod_original_sg_symbol_H-M P-1
_cod_database_code 7154147

loop_
_symmetry_equiv_pos_as_xyz
'x, y, z'
'-x, -y, -z'

loop_
_atom_site_label
_atom_site_type_symbol
_atom_site_fract_x
_atom_site_fract_y
_atom_site_fract_z
_atom_site_U_iso_or_equiv
_atom_site_adp_type
_atom_site_occupancy
_atom_site_symmetry_multiplicity
_atom_site_calc_flag
_atom_site_refinement_flags
Br1 Br 0.26452(8) 0.15753(6) 0.60743(5) 0.0619(3) Uani 1 1 d .
S1 S 0.19907(14) 0.56165(11) 0.30095(10) 0.0452(4) Uani 1 1 d .
O1 O 0.4810(4) 0.3966(3) 0.1684(3) 0.0439(8) Uani 1 1 d .
O2 O 0.9044(7) 0.2580(5) 0.3073(4) 0.0795(15) Uani 1 1 d .
O3 O 0.6994(5) 0.4675(4) 0.0103(3) 0.0576(10) Uani 1 1 d .
H3O H 0.7352 0.4623 -0.0531 0.086 Uiso 1 1 calc R
O4 O 0.5379(5) 0.3417(4) -0.0536(3) 0.0595(11) Uani 1 1 d .
H4O H 0.4833 0.4065 -0.0373 0.089 Uiso 1 1 calc R
O5 O 0.0810(5) 0.5939(4) 0.3900(3) 0.0645(12) Uani 1 1 d .
O6 O 0.1625(4) 0.5611(4) 0.2034(3) 0.0537(10) Uani 1 1 d .
N1 N 0.3041(6) 0.6477(4) 0.2706(4) 0.0475(11) Uani 1 1 d .
C1 C 0.2551(6) 0.3546(5) 0.4409(4) 0.0435(12) Uani 1 1 d .
H1 H 0.1709 0.3926 0.4881 0.052 Uiso 1 1 calc R
C2 C 0.3351(6) 0.2391(5) 0.4708(4) 0.0449(12) Uani 1 1 d .
C3 C 0.4606(6) 0.1789(5) 0.4031(4) 0.0451(12) Uani 1 1 d .
H3 H 0.5131 0.1014 0.4249 0.054 Uiso 1 1 calc R
C4 C 0.5051(6) 0.2370(5) 0.3030(4) 0.0410(11) Uani 1 1 d .
C5 C 0.6317(6) 0.1931(5) 0.2124(4) 0.0438(12) Uani 1 1 d .
C6 C 0.7854(7) 0.1618(5) 0.2364(5) 0.0560(14) Uani 1 1 d .
H6A H 0.7823 0.1161 0.3070 0.067 Uiso 1 1 calc R
H6B H 0.8576 0.1118 0.1857 0.067 Uiso 1 1 calc R
C7 C 0.8334(7) 0.2686(6) 0.2311(5) 0.0585(15) Uani 1 1 d .
C8 C 0.8071(7) 0.3617(6) 0.1541(5) 0.0559(14) Uani 1 1 d .
C9 C 0.7375(7) 0.3524(5) 0.0712(5) 0.0498(13) Uani 1 1 d .
C10 C 0.6049(6) 0.3004(5) 0.1197(4) 0.0448(12) Uani 1 1 d .
C11 C 0.4248(6) 0.3521(5) 0.2706(4) 0.0404(11) Uani 1 1 d .
C12 C 0.3016(6) 0.4134(4) 0.3399(4) 0.0408(11) Uani 1 1 d .
C13 C 0.9631(15) 0.3564(13) 0.3029(10) 0.121(4) Uani 1 1 d .
H13A H 1.0294 0.3683 0.2348 0.181 Uiso 1 1 calc R
H13B H 1.0158 0.3384 0.3578 0.181 Uiso 1 1 calc R
H13C H 0.8830 0.4278 0.3132 0.181 Uiso 1 1 calc R
C14 C 0.5540(7) 0.2592(6) 0.0393(5) 0.0539(14) Uani 1 1 d .
H14A H 0.6249 0.1851 0.0189 0.065 Uiso 1 1 calc R
H14B H 0.4595 0.2421 0.0737 0.065 Uiso 1 1 calc R
C15 C 0.3814(8) 0.6797(5) 0.3390(5) 0.0555(15) Uani 1 1 d .
C16 C 0.3004(14) 0.6687(9) 0.4540(6) 0.094(3) Uani 1 1 d .
H16A H 0.2103 0.7325 0.4640 0.142 Uiso 1 1 calc R
H16B H 0.3619 0.6735 0.4967 0.142 Uiso 1 1 calc R
H16C H 0.2771 0.5932 0.4748 0.142 Uiso 1 1 calc R
C17 C 0.5386(11) 0.5952(7) 0.3241(9) 0.089(3) Uani 1 1 d .
H17A H 0.5916 0.6141 0.3658 0.133 Uiso 1 1 calc R
H17B H 0.5893 0.6045 0.2504 0.133 Uiso 1 1 calc R
H17C H 0.5334 0.5140 0.3468 0.133 Uiso 1 1 calc R
C18 C 0.3985(9) 0.8060(6) 0.2903(6) 0.0665(17) Uani 1 1 d .
H18A H 0.4711 0.8179 0.3206 0.080 Uiso 1 1 calc R
H18B H 0.4436 0.8035 0.2151 0.080 Uiso 1 1 calc R
C19 C 0.2693(10) 0.9196(6) 0.2980(8) 0.077(2) Uani 1 1 d .
C20 C 0.1453(15) 0.9123(9) 0.2552(16) 0.155(7) Uani 1 1 d .
H20A H 0.1811 0.9052 0.1808 0.233 Uiso 1 1 calc R
H20B H 0.0645 0.9834 0.2648 0.233 Uiso 1 1 calc R
H20C H 0.1116 0.8437 0.2928 0.233 Uiso 1 1 calc R
C21 C 0.3398(19) 1.0176(10) 0.2173(14) 0.142(6) Uani 1 1 d .
H21A H 0.4007 1.0411 0.2495 0.213 Uiso 1 1 calc R
H21B H 0.2621 1.0862 0.1999 0.213 Uiso 1 1 calc R
H21C H 0.3994 0.9849 0.1536 0.213 Uiso 1 1 calc R
C22 C 0.220(2) 0.9579(11) 0.4079(13) 0.153(6) Uani 1 1 d .
H22A H 0.2773 0.9004 0.4540 0.230 Uiso 1 1 calc R
H22B H 0.1170 0.9627 0.4366 0.230 Uiso 1 1 calc R
H22C H 0.2358 1.0349 0.4026 0.230 Uiso 1 1 calc R
C23 C 0.8618(16) 0.7536(14) 0.1203(10) 0.125(4) Uani 1 1 d .
H23A H 0.9500 0.6995 0.1411 0.150 Uiso 1 1 calc R
H23B H 0.7802 0.7568 0.1829 0.150 Uiso 1 1 calc R
Cl1 Cl 0.8263(7) 0.6976(6) 0.0322(5) 0.191(2) Uani 1 1 d .
Cl2 Cl 0.8891(9) 0.8960(5) 0.0786(6) 0.221(3) Uani 1 1 d .
H1N H 0.359(9) 0.636(7) 0.209(6) 0.06(2) Uiso 1 1 d .
H5 H 0.610(6) 0.133(6) 0.191(5) 0.039(14) Uiso 1 1 d .
H8 H 0.845(9) 0.428(8) 0.146(6) 0.07(2) Uiso 1 1 d .
H9 H 0.821(8) 0.295(6) 0.016(5) 0.053(17) Uiso 1 1 d .

loop_
_atom_site_aniso_label
_atom_site_aniso_U_11
_atom_site_aniso_U_22
_atom_site_aniso_U_33
_atom_site_aniso_U_23
_atom_site_aniso_U_13
_atom_site_aniso_U_12
Br1 0.0704(5) 0.0533(4) 0.0464(4) 0.0118(3) -0.0043(3) -0.0168(3)
S1 0.0410(7) 0.0374(7) 0.0451(7) 0.0028(5) -0.0058(5) -0.0042(5)
O1 0.045(2) 0.0364(18) 0.0378(18) 0.0019(14) -0.0034(14) -0.0052(15)
O2 0.080(4) 0.091(4) 0.079(3) 0.006(3) -0.040(3) -0.031(3)
O3 0.068(3) 0.051(2) 0.047(2) 0.0052(17) -0.0096(19) -0.0198(19)
O4 0.071(3) 0.060(2) 0.042(2) -0.0035(18) -0.0125(19) -0.015(2)
O5 0.050(2) 0.050(2) 0.061(3) 0.0063(18) 0.0080(18) 0.0027(18)
O6 0.042(2) 0.055(2) 0.062(2) 0.0019(18) -0.0178(17) -0.0117(17)
N1 0.061(3) 0.039(2) 0.040(3) -0.0021(18) -0.010(2) -0.013(2)
C1 0.041(3) 0.039(3) 0.045(3) -0.001(2) -0.005(2) -0.010(2)
C2 0.050(3) 0.042(3) 0.041(3) 0.002(2) -0.010(2) -0.015(2)
C3 0.048(3) 0.034(2) 0.049(3) 0.002(2) -0.015(2) -0.008(2)
C4 0.042(3) 0.036(2) 0.043(3) -0.002(2) -0.010(2) -0.010(2)
C5 0.050(3) 0.033(2) 0.043(3) -0.002(2) -0.008(2) -0.009(2)
C6 0.048(3) 0.047(3) 0.059(3) 0.003(3) -0.012(3) -0.003(2)
C7 0.048(3) 0.060(4) 0.063(4) -0.002(3) -0.016(3) -0.011(3)
C8 0.051(3) 0.056(3) 0.060(4) -0.002(3) -0.012(3) -0.020(3)
C9 0.048(3) 0.045(3) 0.050(3) -0.002(2) -0.005(2) -0.013(2)
C10 0.051(3) 0.034(2) 0.041(3) -0.005(2) -0.005(2) -0.005(2)
C11 0.042(3) 0.038(3) 0.038(3) 0.003(2) -0.008(2) -0.014(2)
C12 0.040(3) 0.031(2) 0.045(3) 0.0028(19) -0.007(2) -0.009(2)
C13 0.135(10) 0.154(11) 0.119(8) 0.023(7) -0.073(8) -0.090(9)
C14 0.061(4) 0.052(3) 0.048(3) -0.001(2) -0.014(3) -0.017(3)
C15 0.071(4) 0.046(3) 0.055(3) -0.006(3) -0.029(3) -0.011(3)
C16 0.156(10) 0.081(5) 0.057(4) -0.003(4) -0.035(5) -0.042(6)
C17 0.086(6) 0.064(4) 0.124(7) -0.024(5) -0.060(6) 0.006(4)
C18 0.074(4) 0.054(4) 0.079(4) -0.005(3) -0.035(4) -0.016(3)
C19 0.087(5) 0.041(3) 0.111(6) -0.013(4) -0.043(5) -0.008(3)
C20 0.112(9) 0.054(5) 0.33(2) -0.018(8) -0.130(12) 0.005(5)
C21 0.178(14) 0.066(6) 0.203(15) 0.024(7) -0.084(12) -0.055(7)
C22 0.185(15) 0.081(7) 0.165(13) -0.053(8) -0.008(11) -0.003(8)
C23 0.112(9) 0.168(13) 0.110(8) -0.024(8) -0.023(7) -0.057(9)
Cl1 0.206(5) 0.219(6) 0.197(5) -0.078(4) -0.028(4) -0.107(5)
Cl2 0.277(7) 0.138(4) 0.271(7) -0.080(4) -0.030(6) -0.087(4)

loop_
_atom_type_symbol
_atom_type_description
_atom_type_scat_dispersion_real
_atom_type_scat_dispersion_imag
_atom_type_scat_source
C C 0.0181 0.0091 'International Tables Vol C Tables 4.2.6.8 and 6.1.1.4'
H H 0.0000 0.0000 'International Tables Vol C Tables 4.2.6.8 and 6.1.1.4'
N N 0.0311 0.0180 'International Tables Vol C Tables 4.2.6.8 and 6.1.1.4'
O O 0.0492 0.0322 'International Tables Vol C Tables 4.2.6.8 and 6.1.1.4'
S S 0.3331 0.5567 'International Tables Vol C Tables 4.2.6.8 and 6.1.1.4'
Br Br -0.6763 1.2805 'International Tables Vol C Tables 4.2.6.8 and 6.1.1.4'
Cl Cl 0.3639 0.7018 'International Tables Vol C Tables 4.2.6.8 and 6.1.1.4'

loop_
_geom_angle_atom_site_label_1
_geom_angle_atom_site_label_2
_geom_angle_atom_site_label_3
_geom_angle
O5 S1 O6 118.0(3)
O5 S1 N1 110.9(3)
O6 S1 N1 105.4(3)
O5 S1 C12 106.2(2)
O6 S1 C12 106.8(2)
N1 S1 C12 109.1(3)
C11 O1 C10 108.2(4)
C7 O2 C13 115.9(7)
C9 O3 H3O 109.5
C14 O4 H4O 109.5
C15 N1 S1 129.7(4)
C15 N1 H1N 112(5)
S1 N1 H1N 107(5)
C2 C1 C12 119.5(5)
C2 C1 H1 120.3
C12 C1 H1 120.3
C1 C2 C3 122.3(5)
C1 C2 Br1 118.8(4)
C3 C2 Br1 118.9(4)
C4 C3 C2 118.0(5)
C4 C3 H3 121.0
C2 C3 H3 121.0
C3 C4 C11 120.6(5)
C3 C4 C5 129.7(5)
C11 C4 C5 109.6(4)
C4 C5 C6 113.8(5)
C4 C5 C10 101.8(4)
C6 C5 C10 114.0(5)
C4 C5 H5 107(4)
C6 C5 H5 116(4)
C10 C5 H5 102(4)
C7 C6 C5 112.7(5)
C7 C6 H6A 109.1
C5 C6 H6A 109.1
C7 C6 H6B 109.1
C5 C6 H6B 109.1
H6A C6 H6B 107.8
C8 C7 O2 127.4(7)
C8 C7 C6 119.8(6)
O2 C7 C6 112.8(6)
C7 C8 C9 119.4(6)
C7 C8 H8 121(5)
C9 C8 H8 119(5)
O3 C9 C8 108.4(5)
O3 C9 C10 112.6(5)
C8 C9 C10 111.8(5)
O3 C9 H9 106(4)
C8 C9 H9 108(3)
C10 C9 H9 110(4)
O1 C10 C14 108.0(5)
O1 C10 C9 106.8(4)
C14 C10 C9 114.1(5)
O1 C10 C5 106.2(4)
C14 C10 C5 108.1(5)
C9 C10 C5 113.3(5)
O1 C11 C12 125.2(4)
O1 C11 C4 113.7(5)
C12 C11 C4 121.1(5)
C11 C12 C1 118.4(4)
C11 C12 S1 121.9(4)
C1 C12 S1 119.7(4)
O2 C13 H13A 109.5
O2 C13 H13B 109.5
H13A C13 H13B 109.5
O2 C13 H13C 109.5
H13A C13 H13C 109.5
H13B C13 H13C 109.5
O4 C14 C10 115.1(5)
O4 C14 H14A 108.5
C10 C14 H14A 108.5
O4 C14 H14B 108.5
C10 C14 H14B 108.5
H14A C14 H14B 107.5
C16 C15 N1 111.7(7)
C16 C15 C17 110.6(7)
N1 C15 C17 107.3(5)
C16 C15 C18 114.3(6)
N1 C15 C18 106.2(5)
C17 C15 C18 106.3(7)
C15 C16 H16A 109.5
C15 C16 H16B 109.5
H16A C16 H16B 109.5
C15 C16 H16C 109.5
H16A C16 H16C 109.5
H16B C16 H16C 109.5
C15 C17 H17A 109.5
C15 C17 H17B 109.5
H17A C17 H17B 109.5
C15 C17 H17C 109.5
H17A C17 H17C 109.5
H17B C17 H17C 109.5
C19 C18 C15 123.6(7)
C19 C18 H18A 106.4
C15 C18 H18A 106.4
C19 C18 H18B 106.4
C15 C18 H18B 106.4
H18A C18 H18B 106.5
C20 C19 C22 114.9(12)
C20 C19 C18 112.1(7)
C22 C19 C18 112.3(8)
C20 C19 C21 106.1(10)
C22 C19 C21 107.6(10)
C18 C19 C21 102.9(9)
C19 C20 H20A 109.5
C19 C20 H20B 109.5
H20A C20 H20B 109.5
C19 C20 H20C 109.5
H20A C20 H20C 109.5
H20B C20 H20C 109.5
C19 C21 H21A 109.5
C19 C21 H21B 109.5
H21A C21 H21B 109.5
C19 C21 H21C 109.5
H21A C21 H21C 109.5
H21B C21 H21C 109.5
C19 C22 H22A 109.5
C19 C22 H22B 109.5
H22A C22 H22B 109.5
C19 C22 H22C 109.5
H22A C22 H22C 109.5
H22B C22 H22C 109.5
Cl1 C23 Cl2 115.3(9)
Cl1 C23 H23A 108.4
Cl2 C23 H23A 108.4
Cl1 C23 H23B 108.4
Cl2 C23 H23B 108.4
H23A C23 H23B 107.5

loop_
_geom_bond_atom_site_label_1
_geom_bond_atom_site_label_2
_geom_bond_distance
Br1 C2 1.905(5)
S1 O5 1.417(4)
S1 O6 1.441(4)
S1 N1 1.587(5)
S1 C12 1.777(5)
O1 C11 1.363(6)
O1 C10 1.479(6)
O2 C7 1.347(8)
O2 C13 1.444(13)
O3 C9 1.425(7)
O3 H3O 0.8200
O4 C14 1.409(7)
O4 H4O 0.8200
N1 C15 1.508(8)
N1 H1N 0.86(8)
C1 C2 1.383(8)
C1 C12 1.389(8)
C1 H1 0.9300
C2 C3 1.384(8)
C3 C4 1.372(8)
C3 H3 0.9300
C4 C11 1.389(7)
C4 C5 1.502(8)
C5 C6 1.540(9)
C5 C10 1.578(7)
C5 H5 0.92(6)
C6 C7 1.472(10)
C6 H6A 0.9700
C6 H6B 0.9700
C7 C8 1.344(9)
C8 C9 1.490(9)
C8 H8 0.95(9)
C9 C10 1.528(9)
C9 H9 1.09(7)
C10 C14 1.524(9)
C11 C12 1.388(8)
C13 H13A 0.9600
C13 H13B 0.9600
C13 H13C 0.9600
C14 H14A 0.9700
C14 H14B 0.9700
C15 C16 1.500(12)
C15 C17 1.532(11)
C15 C18 1.541(10)
C16 H16A 0.9600
C16 H16B 0.9600
C16 H16C 0.9600
C17 H17A 0.9600
C17 H17B 0.9600
C17 H17C 0.9600
C18 C19 1.529(10)
C18 H18A 0.9700
C18 H18B 0.9700
C19 C20 1.514(14)
C19 C22 1.521(17)
C19 C21 1.587(16)
C20 H20A 0.9600
C20 H20B 0.9600
C20 H20C 0.9600
C21 H21A 0.9600
C21 H21B 0.9600
C21 H21C 0.9600
C22 H22A 0.9600
C22 H22B 0.9600
C22 H22C 0.9600
C23 Cl1 1.631(13)
C23 Cl2 1.744(16)
C23 H23A 0.9700
C23 H23B 0.9700
